data_7704071
loop_
_publ_author_name
'Maiola, Michela L.'
'Petel, Brittney E.'
'Brennessel, William W.'
'Matson, Ellen M.'

_publ_section_title
;
 Site-selective halogenation of mixed-valent vanadium oxide clusters.
;
_journal_issue 45
_journal_name_full 'Dalton transactions (Cambridge, England : 2003)'
_journal_page_first 16184
_journal_page_last 16192
_journal_paper_doi 10.1039/d0dt01077d
_journal_volume 49
_journal_year 2020
_chemical_formula_moiety 'C24 H60 Cl1 O18 V6'
_chemical_formula_sum 'C24 H60 Cl O18 V6'
_chemical_formula_weight 977.71
_space_group_crystal_system monoclinic
_space_group_IT_number 12
_space_group_name_Hall '-I 2y'
_space_group_name_H-M_alt 'I 1 2/m 1'
_atom_sites_solution_hydrogens geom
_atom_sites_solution_primary dual
_atom_sites_solution_secondary difmap
_audit_creation_date 2019-09-07
_audit_creation_method
;
Olex2 1.3-ac4
(compiled 2019.04.23 svn.r3594 for Rigaku Oxford Diffraction, GUI svn.r5739)
;
_audit_update_record
;
2020-03-12 deposited with the CCDC.	2020-04-13 downloaded from the CCDC.
;
_cell_angle_alpha 90
_cell_angle_beta 107.866(7)
_cell_angle_gamma 90
_cell_formula_units_Z 2
_cell_length_a 10.7617(7)
_cell_length_b 17.7653(9)
_cell_length_c 10.9667(7)
_cell_measurement_reflns_used 2544
_cell_measurement_temperature 223.00(10)
_cell_measurement_theta_max 75.6040
_cell_measurement_theta_min 4.9260
_cell_volume 1995.6(2)
_computing_cell_refinement 'CrysAlisPro 1.171.40.59a (Rigaku OD, 2019)'
_computing_data_collection 'CrysAlisPro 1.171.40.59a (Rigaku OD, 2019)'
_computing_data_reduction 'CrysAlisPro 1.171.40.59a (Rigaku OD, 2019)'
_computing_molecular_graphics 'Olex2 (Dolomanov et al., 2009)'
_computing_publication_material 'Olex2 (Dolomanov et al., 2009)'
_computing_structure_refinement 'ShelXL (Sheldrick, 2015b)'
_computing_structure_solution 'ShelXT (Sheldrick, 2015a)'
_diffrn_ambient_environment N~2~
_diffrn_ambient_temperature 223.00(10)
_diffrn_detector 'Hybrid Pixel Array Detector'
_diffrn_detector_area_resol_mean 10.0000
_diffrn_detector_type HyPix
_diffrn_measured_fraction_theta_full 0.996
_diffrn_measured_fraction_theta_max 0.984
_diffrn_measurement_details
;
List of Runs (angles in degrees, time in seconds):

  # Type    Start    End  Width  t~exp~   \w     \q     \k     \f   Frames
#--------------------------------------------------------------------------
  1  \w     52.00  78.00   0.50    0.05    --   49.62  46.00  20.00   52
  2  \w     81.00 122.00   0.50    0.05    --   49.62  46.00  20.00   82
  3  \w   -154.00-116.00   0.50    0.09    --  -84.25 -46.00-128.00   76
  4  \w    123.00 177.00   0.50    0.09    --  105.75  46.00  20.00  108
  5  \w    116.00 174.00   0.50    0.09    --  105.75  99.00-120.00  116
  6  \w     37.00 106.00   0.50    0.09    --  105.75 -84.00  26.00  138
  7  \w    -84.00 -47.00   0.50    0.05    --  -49.62 -46.00-128.00   74
  8  \w   -119.00 -92.00   0.50    0.05    --  -49.62 -46.00-128.00   54
  9  \w   -121.00 -73.00   0.50    0.05    --  -49.62-125.00 150.00   96
 10  \w     -4.00  21.00   0.50    0.05    --  -49.62  19.00 150.00   50
 11  \w    -14.00  11.00   0.50    0.05    --   49.62 -19.00  30.00   50
 12  \w    100.00 164.00   0.50    0.09    --  105.75  15.00 -60.00  128
 13  \w     48.00  73.00   0.50    0.09    --  105.75 -61.00 -90.00   50
 14  \w     40.00  74.00   0.50    0.09    --  105.75 -61.00-180.00   68
 15  \w     74.00 102.00   0.50    0.09    --  105.75 -94.00 -30.00   56
 16  \w    138.00 174.00   0.50    0.09    --  105.75  15.00   0.00   72
 17  \w     41.00  67.00   0.50    0.09    --  105.75 -61.00 150.00   52
 18  \w    104.00 133.00   0.50    0.09    --  105.75  45.00   0.00   58
 19  \w    151.00 176.00   0.50    0.09    --  105.75  45.00   0.00   50
 20  \w    114.00 153.00   0.50    0.09    --  105.75  30.00-120.00   78
 21  \w     98.00 126.00   0.50    0.09    --  105.75  15.00   0.00   56
 22  \w     51.00  77.00   0.50    0.09    --  105.75 -61.00 -30.00   52
 23  \w     36.00  78.00   0.50    0.09    --  105.75 -61.00-150.00   84
 24  \w     35.00  78.00   0.50    0.09    --  105.75 -61.00  30.00   86
 25  \w   -121.00 -88.00   0.50    0.05    --  -49.87 -46.00-128.00   66
 26  \w   -118.00 -82.00   0.50    0.05    --  -49.87-125.00  30.00   72
 27  \w    -46.00  15.00   0.50    0.05    --  -49.87  46.00  20.00  122
 28  \w    -12.00  13.00   0.50    0.05    --   49.87 -19.00  60.00   50
 29  \w     50.00  80.00   0.50    0.09    --  105.75 -61.00 -60.00   60
 30  \w     49.00  75.00   0.50    0.09    --  105.75 -61.00  60.00   52
 31  \w    111.00 137.00   0.50    0.09    --  105.75  15.00 150.00   52
 32  \w     61.00  88.00   0.50    0.09    --  105.75 -94.00  90.00   54
 33  \w     98.00 170.00   0.50    0.09    --  105.75  30.00  90.00  144
 34  \w     35.00  78.00   0.50    0.09    --  105.75 -61.00  90.00   86
 35  \w    106.00 135.00   0.50    0.09    --  105.75  15.00-180.00   58
 36  \w    150.00 175.00   0.50    0.09    --  105.75  15.00-180.00   50
 37  \w     49.00  75.00   0.50    0.09    --  105.75 -61.00-120.00   52
 38  \w     51.00  77.00   0.50    0.09    --  105.75 -61.00 -90.00   52
 39  \w     37.00  67.00   0.50    0.09    --  105.75 -61.00 120.00   60
 40  \w    100.00 126.00   0.50    0.09    --  105.75  48.00 -62.00   52
 41  \w    -44.00 -16.00   0.50    0.05    --  -49.87  57.00  90.00   56
 42  \w     60.00  87.00   0.50    0.05    --   49.87-125.00 -30.00   54
 43  \w     44.00  71.00   0.50    0.09    --  105.75 -94.00-150.00   54
 44  \w     65.00 105.00   0.50    0.09    --  105.75 -94.00 150.00   80
 45  \w     47.00  73.00   0.50    0.09    --  105.75 -94.00  90.00   52
 46  \w     81.00 106.00   0.50    0.09    --  105.75 -94.00  90.00   50
 47  \w     53.00  79.00   0.50    0.09    --  105.75 -61.00   0.00   52
 48  \w     34.00  59.00   0.50    0.09    --  105.75 -61.00  30.00   50
 49  \w     81.00 106.00   0.50    0.09    --  105.75 -94.00 120.00   50
;
_diffrn_measurement_device 'four-circle diffractometer'
_diffrn_measurement_device_type 'XtaLAB Synergy, Dualflex, HyPix'
_diffrn_measurement_method '\w scans'
_diffrn_orient_matrix_type 'CrysAlisPro convention (1999,Acta A55,543-557)'
_diffrn_orient_matrix_UB_11 -0.0753410000
_diffrn_orient_matrix_UB_12 0.0367035000
_diffrn_orient_matrix_UB_13 0.0834140000
_diffrn_orient_matrix_UB_21 0.1277238000
_diffrn_orient_matrix_UB_22 0.0353746000
_diffrn_orient_matrix_UB_23 0.0854730000
_diffrn_orient_matrix_UB_31 -0.0249951000
_diffrn_orient_matrix_UB_32 0.0701525000
_diffrn_orient_matrix_UB_33 -0.0867270000
_diffrn_radiation_monochromator mirror
_diffrn_radiation_probe x-ray
_diffrn_radiation_type 'Cu K\a'
_diffrn_radiation_wavelength 1.54184
_diffrn_reflns_av_unetI/netI 0.0630
_diffrn_reflns_Laue_measured_fraction_full 0.996
_diffrn_reflns_Laue_measured_fraction_max 0.984
_diffrn_reflns_limit_h_max 12
_diffrn_reflns_limit_h_min -13
_diffrn_reflns_limit_k_max 22
_diffrn_reflns_limit_k_min -19
_diffrn_reflns_limit_l_max 13
_diffrn_reflns_limit_l_min -2
_diffrn_reflns_number 2173
_diffrn_reflns_point_group_measured_fraction_full 0.996
_diffrn_reflns_point_group_measured_fraction_max 0.984
_diffrn_reflns_theta_full 74.504
_diffrn_reflns_theta_max 78.049
_diffrn_reflns_theta_min 4.914
_diffrn_source 'micro-focus sealed X-ray tube'
_diffrn_source_type 'PhotonJet (Cu) X-ray Source'
_exptl_absorpt_coefficient_mu 12.516
_exptl_absorpt_correction_T_max 1.00000
_exptl_absorpt_correction_T_min 0.41755
_exptl_absorpt_correction_type multi-scan
_exptl_absorpt_process_details
;
CrysAlisPro 1.171.40.59a (Rigaku Oxford Diffraction, 2019)
Empirical absorption correction using spherical harmonics,
 implemented in SCALE3 ABSPACK scaling algorithm.
;
_exptl_crystal_colour 'dark green'
_exptl_crystal_colour_modifier dark
_exptl_crystal_colour_primary green
_exptl_crystal_density_diffrn 1.627
_exptl_crystal_description block
_exptl_crystal_F_000 1006
_exptl_crystal_size_max 0.218
_exptl_crystal_size_mid 0.124
_exptl_crystal_size_min 0.093
_refine_diff_density_max 0.583
_refine_diff_density_min -0.662
_refine_diff_density_rms 0.097
_refine_ls_extinction_method none
_refine_ls_goodness_of_fit_ref 1.040
_refine_ls_hydrogen_treatment constr
_refine_ls_matrix_type full
_refine_ls_number_parameters 152
_refine_ls_number_reflns 2173
_refine_ls_number_restraints 36
_refine_ls_restrained_S_all 1.040
_refine_ls_R_factor_all 0.1006
_refine_ls_R_factor_gt 0.0712
_refine_ls_shift/su_max 0.001
_refine_ls_shift/su_mean 0.000
_refine_ls_structure_factor_coef Fsqd
_refine_ls_weighting_details 'w=1/[\s^2^(Fo^2^)+(0.1499P)^2^] where P=(Fo^2^+2Fc^2^)/3'
_refine_ls_weighting_scheme calc
_refine_ls_wR_factor_gt 0.2043
_refine_ls_wR_factor_ref 0.2392
_reflns_Friedel_coverage 0.000
_reflns_number_gt 1400
_reflns_number_total 2173
_reflns_threshold_expression 'I > 2\s(I)'
_cod_data_source_file d0dt01077d2.cif
_cod_data_source_block matbp32
_cod_depositor_comments 'Adding full bibliography for 7704070--7704072.cif.'
_cod_original_cell_volume 1995.5(2)
_cod_database_code 7704071
_shelx_shelxl_version_number 2018/3
_shelx_space_group_comment
;
The symmetry employed for this shelxl refinement is uniquely defined
by the following loop, which should always be used as a source of
symmetry information in preference to the above space-group names.
They are only intended as comments.
;
_shelx_estimated_absorpt_t_max 0.389
_shelx_estimated_absorpt_t_min 0.171
_diffrn_oxdiff_digest_frames
;
016bcaa00497f3789a65e58c5c20f1c1bf0336647ce
;
_reflns_odcompleteness_completeness 99.67
_reflns_odcompleteness_iscentric 1
_reflns_odcompleteness_theta 74.33
_olex2_refinement_description
;
1. Twinned data refinement
 Scales: 0.641(12)
 0.359(12)
2. Fixed Uiso
 At 1.2 times of:
  All C(H,H) groups
 At 1.5 times of:
  All C(H,H,H) groups
3. Restrained distances
 V1-O1 \\sim V2-O2
 with sigma of 0.01
 V1-Cl1 \\sim V2-Cl2
 with sigma of 0.01
 O3-C1 \\sim O3-C1' \\sim O6-C7 \\sim O6-C7'
 with sigma of 0.01
 C1-C2 \\sim C1'-C2'
 with sigma of 0.01
 O3-C2 \\sim O3-C2
 with sigma of 0.02
 C7-C8 \\sim C7'-C8'
 with sigma of 0.01
 O6-C8 \\sim O6-C8'
 with sigma of 0.02
4. Uiso/Uaniso restraints and constraints
O3 \\sim C1 \\sim C2: within 2A with sigma of 0.02 and sigma for terminal atoms
of 0.04
O4 \\sim C3 \\sim C4: within 2A with sigma of 0.02 and sigma for terminal atoms
of 0.04
Uanis(C7) = Uanis(C7')
Uanis(C8) = Uanis(C8')
Uanis(O1) = Uanis(Cl1)
Uanis(O2) = Uanis(Cl2)
Uanis(C1) = Uanis(C1')
Uanis(C2) = Uanis(C2')
5. Others
 1*[Sof(O1)+Sof(Cl1)]+1*[Sof(O2)+Sof(Cl2)]=1.66667 with esd of 0.0001
 Sof(Cl1)=0.5*(1-FVAR(2))
 Sof(O1)=0.5*FVAR(2)
 Sof(Cl2)=1-FVAR(2)
 Sof(O2)=FVAR(2)
 Sof(C1')=Sof(H1'A)=Sof(H1'B)=Sof(C2')=Sof(H2'A)=Sof(H2'B)=Sof(H2'C)=1-FVAR(3)
 Sof(C1)=Sof(H1A)=Sof(H1B)=Sof(C2)=Sof(H2A)=Sof(H2B)=Sof(H2C)=FVAR(3)
 Sof(C7')=Sof(H7'A)=Sof(H7'B)=Sof(C8')=Sof(H8'A)=Sof(H8'B)=Sof(H8'C)=1-FVAR(4)
 Sof(C7)=Sof(H7A)=Sof(H7B)=Sof(C8)=Sof(H8A)=Sof(H8B)=Sof(H8C)=FVAR(4)
 Fixed Sof: C3(0.5) H3A(0.5) H3B(0.5) C4(0.5) H4A(0.5) H4B(0.5) H4C(0.5)
 H5A(0.5) H5B(0.5) H6B(0.5) H6C(0.5)
6.a Secondary CH2 refined with riding coordinates:
 C1(H1A,H1B), C3(H3A,H3B), C5(H5A,H5B), C7(H7A,H7B), C1'(H1'A,H1'B), C7'(H7'A,
 H7'B)
6.b Me refined with riding coordinates:
 C2(H2A,H2B,H2C), C4(H4A,H4B,H4C), C6(H6A,H6B,H6C), C8(H8A,H8B,H8C), C2'(H2'A,
 H2'B,H2'C), C8'(H8'A,H8'B,H8'C)
;
_olex2_submission_original_sample_id matbp32
_olex2_submission_special_instructions 'No special instructions were received'
_oxdiff_exptl_absorpt_empirical_details
;
Empirical correction (ABSPACK) includes:
- Absorption correction using spherical harmonics
- Frame scaling
;
_oxdiff_exptl_absorpt_empirical_full_max 2.011
_oxdiff_exptl_absorpt_empirical_full_min 0.631

loop_
_space_group_symop_operation_xyz
'x, y, z'
'-x, y, -z'
'x+1/2, y+1/2, z+1/2'
'-x+1/2, y+1/2, -z+1/2'
'-x, -y, -z'
'x, -y, z'
'-x+1/2, -y+1/2, -z+1/2'
'x+1/2, -y+1/2, z+1/2'

loop_
_atom_site_label
_atom_site_type_symbol
_atom_site_fract_x
_atom_site_fract_y
_atom_site_fract_z
_atom_site_U_iso_or_equiv
_atom_site_adp_type
_atom_site_occupancy
_atom_site_site_symmetry_order
_atom_site_calc_flag
_atom_site_refinement_flags_posn
_atom_site_refinement_flags_adp
_atom_site_refinement_flags_occupancy
_atom_site_disorder_assembly
_atom_site_disorder_group
V1 V 0.31844(13) 0.500000 0.56536(13) 0.0703(5) Uani 1 2 d DS T P A .
V2 V 0.59119(10) 0.59061(5) 0.64627(9) 0.0701(4) Uani 1 1 d D . . . .
O1 O 0.1880(8) 0.500000 0.6092(10) 0.093(2) Uani 0.831(2) 2 d DS T P A 1
O2 O 0.6565(7) 0.6556(4) 0.7465(6) 0.0957(16) Uani 0.836(2) 1 d D . . A 1
O3 O 0.4223(5) 0.5783(2) 0.6807(4) 0.0785(11) Uani 1 1 d D U . . .
O4 O 0.500000 0.6551(3) 0.500000 0.0750(14) Uani 1 2 d S TU P A .
O5 O 0.6552(6) 0.500000 0.7505(5) 0.0778(15) Uani 1 2 d S T P A .
O6 O 0.7323(4) 0.5777(2) 0.5699(4) 0.0760(10) Uani 1 1 d D . . . .
O7 O 0.500000 0.500000 0.500000 0.0590(15) Uani 1 4 d S T P A .
C1 C 0.4014(16) 0.5944(8) 0.8045(10) 0.098(3) Uani 0.538(10) 1 d D U . B 1
H1A H 0.372426 0.548579 0.835586 0.117 Uiso 0.538(10) 1 calc R . . B 1
H1B H 0.484372 0.608484 0.865522 0.117 Uiso 0.538(10) 1 calc R . . B 1
C2 C 0.310(3) 0.6516(17) 0.801(2) 0.157(7) Uani 0.538(10) 1 d D U . B 1
H2A H 0.302479 0.658496 0.885387 0.236 Uiso 0.538(10) 1 calc R . . B 1
H2B H 0.339036 0.697710 0.772970 0.236 Uiso 0.538(10) 1 calc R . . B 1
H2C H 0.226896 0.637700 0.742982 0.236 Uiso 0.538(10) 1 calc R . . B 1
C3 C 0.5457(16) 0.7307(7) 0.4819(18) 0.103(4) Uani 0.5 1 d . U . A -1
H3A H 0.630691 0.739586 0.543666 0.123 Uiso 0.5 1 calc R . . A -1
H3B H 0.554209 0.735015 0.396627 0.123 Uiso 0.5 1 calc R . . A -1
C4 C 0.4541(18) 0.7859(7) 0.498(3) 0.130(8) Uani 0.5 1 d . U . A -1
H4A H 0.484246 0.835378 0.486299 0.194 Uiso 0.5 1 calc R . . A -1
H4B H 0.370315 0.777254 0.436320 0.194 Uiso 0.5 1 calc R . . A -1
H4C H 0.446607 0.781813 0.582992 0.194 Uiso 0.5 1 calc R . . A -1
C5 C 0.6833(14) 0.500000 0.8901(11) 0.124(4) Uani 1 2 d S T P . .
H5A H 0.642760 0.544019 0.913987 0.149 Uiso 0.5 1 calc R . . A .
H5B H 0.642760 0.455981 0.913986 0.149 Uiso 0.5 1 calc R . . . .
C6 C 0.8113(17) 0.500000 0.9589(14) 0.184(8) Uani 1 2 d S T P A .
H6A H 0.819948 0.500000 1.048656 0.276 Uiso 1 2 calc RS T P . .
H6B H 0.852448 0.455878 0.938422 0.276 Uiso 0.5 1 calc R . . . .
H6C H 0.852448 0.544122 0.938422 0.276 Uiso 0.5 1 calc R . . . .
C7 C 0.8685(8) 0.5952(6) 0.6361(12) 0.098(3) Uani 0.677(10) 1 d D . . C 1
H7A H 0.885852 0.587167 0.727280 0.117 Uiso 0.677(10) 1 calc R . . C 1
H7B H 0.923905 0.561288 0.606700 0.117 Uiso 0.677(10) 1 calc R . . C 1
C8 C 0.9004(11) 0.6712(7) 0.6146(14) 0.122(4) Uani 0.677(10) 1 d D . . C 1
H8A H 0.990762 0.680495 0.659780 0.184 Uiso 0.677(10) 1 calc R . . C 1
H8B H 0.885023 0.679181 0.524618 0.184 Uiso 0.677(10) 1 calc R . . C 1
H8C H 0.846989 0.705048 0.645140 0.184 Uiso 0.677(10) 1 calc R . . C 1
Cl1 Cl 0.1615(17) 0.500000 0.658(2) 0.093(2) Uani 0.169(2) 2 d DS T P A 2
Cl2 Cl 0.6678(15) 0.6713(8) 0.8078(12) 0.0957(16) Uani 0.164(2) 1 d D . . A 2
C1' C 0.3579(18) 0.6429(8) 0.7196(14) 0.098(3) Uani 0.462(10) 1 d D . . B 2
H1'A H 0.399972 0.689294 0.707310 0.117 Uiso 0.462(10) 1 calc R . . B 2
H1'B H 0.266955 0.645025 0.667768 0.117 Uiso 0.462(10) 1 calc R . . B 2
C2' C 0.367(3) 0.634(2) 0.8491(18) 0.157(7) Uani 0.462(10) 1 d D . . B 2
H2'A H 0.325313 0.676129 0.875975 0.236 Uiso 0.462(10) 1 calc R . . B 2
H2'B H 0.324711 0.588406 0.860299 0.236 Uiso 0.462(10) 1 calc R . . B 2
H2'C H 0.457263 0.632521 0.899703 0.236 Uiso 0.462(10) 1 calc R . . B 2
C7' C 0.8327(16) 0.6350(11) 0.583(2) 0.098(3) Uani 0.323(10) 1 d D . . C 2
H7'A H 0.852608 0.639625 0.503117 0.117 Uiso 0.323(10) 1 calc R . . C 2
H7'B H 0.799679 0.683185 0.601410 0.117 Uiso 0.323(10) 1 calc R . . C 2
C8' C 0.9493(17) 0.6169(16) 0.684(3) 0.122(4) Uani 0.323(10) 1 d D . . C 2
H8'A H 1.013099 0.655658 0.689871 0.184 Uiso 0.323(10) 1 calc R . . C 2
H8'B H 0.930086 0.613204 0.763333 0.184 Uiso 0.323(10) 1 calc R . . C 2
H8'C H 0.982968 0.569683 0.665128 0.184 Uiso 0.323(10) 1 calc R . . C 2

loop_
_atom_site_aniso_label
_atom_site_aniso_U_11
_atom_site_aniso_U_22
_atom_site_aniso_U_33
_atom_site_aniso_U_23
_atom_site_aniso_U_13
_atom_site_aniso_U_12
V1 0.0688(8) 0.0650(8) 0.0791(9) 0.000 0.0254(7) 0.000
V2 0.0709(6) 0.0630(6) 0.0723(7) -0.0095(4) 0.0159(5) -0.0027(4)
O1 0.066(5) 0.098(4) 0.122(9) 0.000 0.041(4) 0.000
O2 0.100(3) 0.084(4) 0.096(5) -0.024(3) 0.020(4) -0.016(3)
O3 0.088(3) 0.072(2) 0.081(2) -0.0122(19) 0.034(2) 0.004(2)
O4 0.079(3) 0.048(3) 0.099(4) 0.000 0.028(3) 0.000
O5 0.074(3) 0.087(4) 0.063(3) 0.000 0.006(2) 0.000
O6 0.064(2) 0.060(2) 0.097(3) -0.0056(18) 0.0158(19) -0.0114(17)
O7 0.055(3) 0.048(3) 0.074(4) 0.000 0.019(3) 0.000
C1 0.122(8) 0.094(7) 0.086(6) -0.005(4) 0.046(6) 0.026(6)
C2 0.171(19) 0.180(16) 0.131(15) -0.012(12) 0.061(13) 0.102(13)
C3 0.110(10) 0.051(6) 0.143(11) 0.016(7) 0.032(8) -0.002(6)
C4 0.150(19) 0.044(6) 0.165(13) -0.002(9) 0.006(19) 0.023(7)
C5 0.126(10) 0.142(11) 0.090(7) 0.000 0.014(7) 0.000
C6 0.134(13) 0.28(3) 0.098(9) 0.000 -0.018(9) 0.000
C7 0.067(5) 0.094(8) 0.119(9) 0.002(6) 0.009(5) -0.012(5)
C8 0.081(7) 0.112(9) 0.173(12) -0.035(8) 0.038(8) -0.035(7)
Cl1 0.066(5) 0.098(4) 0.122(9) 0.000 0.041(4) 0.000
Cl2 0.100(3) 0.084(4) 0.096(5) -0.024(3) 0.020(4) -0.016(3)
C1' 0.122(8) 0.094(7) 0.086(6) -0.005(4) 0.046(6) 0.026(6)
C2' 0.171(19) 0.180(16) 0.131(15) -0.012(12) 0.061(13) 0.102(13)
C7' 0.067(5) 0.094(8) 0.119(9) 0.002(6) 0.009(5) -0.012(5)
C8' 0.081(7) 0.112(9) 0.173(12) -0.035(8) 0.038(8) -0.035(7)

loop_
_atom_type_symbol
_atom_type_description
_atom_type_scat_dispersion_real
_atom_type_scat_dispersion_imag
_atom_type_scat_source
C C 0.0181 0.0091 'International Tables Vol C Tables 4.2.6.8 and 6.1.1.4'
H H 0.0000 0.0000 'International Tables Vol C Tables 4.2.6.8 and 6.1.1.4'
Cl Cl 0.3639 0.7018 'International Tables Vol C Tables 4.2.6.8 and 6.1.1.4'
O O 0.0492 0.0322 'International Tables Vol C Tables 4.2.6.8 and 6.1.1.4'
V V 0.0687 2.1097 'International Tables Vol C Tables 4.2.6.8 and 6.1.1.4'

loop_
_geom_angle_atom_site_label_1
_geom_angle_atom_site_label_2
_geom_angle_atom_site_label_3
_geom_angle
_geom_angle_site_symmetry_1
_geom_angle_site_symmetry_3
_geom_angle_publ_flag
O1 V1 O3 100.4(3) . . ?
O1 V1 O3 100.4(3) . 6_565 ?
O1 V1 O6 99.1(3) . 5_666 ?
O1 V1 O6 99.1(3) . 2_656 ?
O1 V1 O7 179.0(4) . . ?
O3 V1 O3 89.3(3) . 6_565 ?
O3 V1 O7 80.25(13) . . ?
O3 V1 O7 80.26(13) 6_565 . ?
O3 V1 Cl1 93.9(4) . . ?
O3 V1 Cl1 93.9(5) 6_565 . ?
O6 V1 O3 160.48(19) 2_656 6_565 ?
O6 V1 O3 160.48(19) 5_666 . ?
O6 V1 O3 87.75(18) 2_656 . ?
O6 V1 O3 87.75(18) 5_666 6_565 ?
O6 V1 O6 88.6(3) 5_666 2_656 ?
O6 V1 O7 80.23(12) 2_656 . ?
O6 V1 O7 80.23(12) 5_666 . ?
O6 V1 Cl1 105.6(4) 5_666 . ?
O6 V1 Cl1 105.6(4) 2_656 . ?
Cl1 V1 O7 171.7(6) . . ?
O2 V2 O3 100.6(3) . . ?
O2 V2 O4 98.3(3) . . ?
O2 V2 O5 100.9(3) . . ?
O2 V2 O6 98.2(3) . . ?
O2 V2 O7 178.5(3) . . ?
O3 V2 O7 80.42(12) . . ?
O3 V2 Cl2 93.2(4) . . ?
O4 V2 O3 87.84(14) . . ?
O4 V2 O5 160.84(18) . . ?
O4 V2 O7 80.67(12) . . ?
O4 V2 Cl2 104.1(4) . . ?
O5 V2 O3 88.7(2) . . ?
O5 V2 O7 80.17(13) . . ?
O5 V2 Cl2 94.9(4) . . ?
O6 V2 O3 161.14(17) . . ?
O6 V2 O4 88.74(13) . . ?
O6 V2 O5 88.5(2) . . ?
O6 V2 O7 80.73(11) . . ?
O6 V2 Cl2 105.6(4) . . ?
Cl2 V2 O7 172.0(4) . . ?
V2 O3 V1 109.08(18) . . ?
C1 O3 V1 120.7(7) . . ?
C1 O3 V2 124.3(7) . . ?
C1' O3 V1 120.7(8) . . ?
C1' O3 V2 120.8(8) . . ?
V2 O4 V2 108.9(2) . 2_656 ?
C3 O4 V2 121.8(8) . 2_656 ?
C3 O4 V2 122.7(7) . . ?
V2 O5 V2 109.4(3) 6_565 . ?
C5 O5 V2 121.9(2) . . ?
C5 O5 V2 121.9(2) . 6_565 ?
V2 O6 V1 109.29(17) . 5_666 ?
C7 O6 V1 121.9(6) . 5_666 ?
C7 O6 V2 123.7(6) . . ?
C7' O6 V2 121.5(12) . . ?
V1 O7 V1 180.0 5_666 . ?
V2 O7 V1 89.76(4) 5_666 . ?
V2 O7 V1 89.76(4) 2_656 . ?
V2 O7 V1 90.24(4) 6_565 . ?
V2 O7 V1 89.76(4) 6_565 5_666 ?
V2 O7 V1 90.24(3) . . ?
V2 O7 V1 90.24(3) 5_666 5_666 ?
V2 O7 V1 89.76(4) . 5_666 ?
V2 O7 V1 90.24(4) 2_656 5_666 ?
V2 O7 V2 180.0 6_565 2_656 ?
V2 O7 V2 90.23(5) 5_666 2_656 ?
V2 O7 V2 89.77(5) 2_656 . ?
V2 O7 V2 180.0 5_666 . ?
V2 O7 V2 90.23(5) 6_565 . ?
V2 O7 V2 89.77(5) 5_666 6_565 ?
C2 C1 O3 114.8(14) . . ?
C4 C3 O4 109.7(12) . . ?
C6 C5 O5 115.5(13) . . ?
C8 C7 O6 112.1(8) . . ?
C2' C1' O3 108.5(14) . . ?
C8' C7' O6 111.6(12) . . ?

loop_
_geom_bond_atom_site_label_1
_geom_bond_atom_site_label_2
_geom_bond_distance
_geom_bond_site_symmetry_2
_geom_bond_publ_flag
V1 O1 1.617(7) . ?
V1 O3 1.979(4) 6_565 ?
V1 O3 1.979(4) . ?
V1 O6 1.976(4) 5_666 ?
V1 O6 1.976(4) 2_656 ?
V1 O7 2.2783(13) . ?
V1 Cl1 2.221(11) . ?
V2 O2 1.600(6) . ?
V2 O3 1.979(5) . ?
V2 O4 1.971(3) . ?
V2 O5 1.972(3) . ?
V2 O6 1.960(4) . ?
V2 O7 2.2718(9) . ?
V2 Cl2 2.231(10) . ?
O3 C1 1.470(9) . ?
O3 C1' 1.469(9) . ?
O4 C3 1.465(14) . ?
O5 C5 1.467(13) . ?
O6 C7 1.455(8) . ?
O6 C7' 1.459(10) . ?
C1 C2 1.406(16) . ?
C3 C4 1.44(2) . ?
C5 C6 1.352(19) . ?
C7 C8 1.431(14) . ?
C1' C2' 1.402(17) . ?
C7' C8' 1.429(15) . ?

loop_
_geom_torsion_atom_site_label_1
_geom_torsion_atom_site_label_2
_geom_torsion_atom_site_label_3
_geom_torsion_atom_site_label_4
_geom_torsion
_geom_torsion_site_symmetry_1
_geom_torsion_site_symmetry_2
_geom_torsion_site_symmetry_3
_geom_torsion_site_symmetry_4
_geom_torsion_publ_flag
V1 O3 C1 C2 -92(2) . . . . ?
V1 O3 C1' C2' 109(2) . . . . ?
V1 O6 C7 C8 117.4(10) 5_666 . . . ?
V1 O6 C7' C8' -104(2) 5_666 . . . ?
V2 O3 C1 C2 118(2) . . . . ?
V2 O3 C1' C2' -109(2) . . . . ?
V2 O4 C3 C4 99.4(16) 2_656 . . . ?
V2 O4 C3 C4 -112.4(15) . . . . ?
V2 O5 C5 C6 -105.9(5) . . . . ?
V2 O5 C5 C6 105.9(5) 6_565 . . . ?
V2 O6 C7 C8 -90.6(11) . . . . ?
V2 O6 C7' C8' 99(2) . . . . ?

loop_
_twin_individual_id
_twin_individual_mass_fraction_refined
1 0.641(12)
2 0.359(12)
